data_2210515
loop_
_publ_author_name
'Shen, Qiong'
'Shen, Xing-Can'
'Zeng, Ming-Hua'
'Ng, Seik Weng'

_publ_section_title
;
 Racemic 2,2'-(1,2-dihydroxyethane-1,2-diyl)bis(benzimidazolium)
 dinitrate
;
_journal_coeditor_code BT2176
_journal_issue 10
_journal_name_full 'Acta Crystallographica Section E'
_journal_page_first o4523
_journal_page_last o4524
_journal_paper_doi 10.1107/S1600536806037044
_journal_volume 62
_journal_year 2006
_chemical_formula_iupac 'C16 H16 N4 O2 2+, 2N O3 -'
_chemical_formula_moiety 'C16 H16 N4 O2 2+, 2N O3 -'
_chemical_formula_sum 'C16 H16 N6 O8'
_chemical_formula_weight 420.35
_chemical_name_systematic
;
2,2'-(1,2-dihydroxyethane-1,2-diyl)bis(benzimidazolylium) dinitrate
;
_space_group_IT_number 5
_symmetry_cell_setting monoclinic
_symmetry_space_group_name_Hall 'C 2y'
_symmetry_space_group_name_H-M 'C 1 2 1'
_atom_sites_solution_hydrogens geom
_atom_sites_solution_primary direct
_atom_sites_solution_secondary difmap
_audit_creation_method SHELXL-97
_cell_angle_alpha 90.00
_cell_angle_beta 116.357(3)
_cell_angle_gamma 90.00
_cell_formula_units_Z 2
_cell_length_a 13.120(2)
_cell_length_b 7.5960(10)
_cell_length_c 10.391(2)
_cell_measurement_reflns_used 1180
_cell_measurement_temperature 295(2)
_cell_measurement_theta_max 25.6
_cell_measurement_theta_min 2.2
_cell_volume 927.9(3)
_computing_cell_refinement 'SAINT (Bruker, 2004)'
_computing_data_collection 'SMART (Bruker, 2004)'
_computing_data_reduction SAINT
_computing_molecular_graphics 'X-SEED (Barbour, 2001)'
_computing_publication_material SHELXL97
_computing_structure_refinement 'SHELXL97 (Sheldrick, 1997)'
_computing_structure_solution 'SHELXS97 (Sheldrick, 1997)'
_diffrn_ambient_temperature 295(2)
_diffrn_measured_fraction_theta_full 1.00
_diffrn_measured_fraction_theta_max 1.00
_diffrn_measurement_device_type 'Bruker SMART area-detector'
_diffrn_measurement_method '\f and \w'
_diffrn_radiation_monochromator graphite
_diffrn_radiation_source 'fine-focus sealed tube'
_diffrn_radiation_type MoK\a
_diffrn_radiation_wavelength 0.71073
_diffrn_reflns_av_R_equivalents 0.0321
_diffrn_reflns_av_sigmaI/netI 0.0346
_diffrn_reflns_limit_h_max 14
_diffrn_reflns_limit_h_min -15
_diffrn_reflns_limit_k_max 9
_diffrn_reflns_limit_k_min -6
_diffrn_reflns_limit_l_max 12
_diffrn_reflns_limit_l_min -12
_diffrn_reflns_number 2266
_diffrn_reflns_theta_full 25.0
_diffrn_reflns_theta_max 25.0
_diffrn_reflns_theta_min 3.2
_diffrn_standards_decay_% 0
_diffrn_standards_interval_count 0
_diffrn_standards_interval_time 0
_diffrn_standards_number 0
_exptl_absorpt_coefficient_mu 0.123
_exptl_absorpt_correction_type none
_exptl_crystal_colour Yellow
_exptl_crystal_density_diffrn 1.504
_exptl_crystal_density_method 'not measured'
_exptl_crystal_description Block
_exptl_crystal_F_000 436
_exptl_crystal_size_max 0.35
_exptl_crystal_size_mid 0.18
_exptl_crystal_size_min 0.12
_refine_diff_density_max 1.15
_refine_diff_density_min -0.36
_refine_ls_extinction_method none
_refine_ls_goodness_of_fit_ref 1.06
_refine_ls_hydrogen_treatment constr
_refine_ls_matrix_type full
_refine_ls_number_parameters 137
_refine_ls_number_reflns 876
_refine_ls_number_restraints 8
_refine_ls_restrained_S_all 1.06
_refine_ls_R_factor_all 0.080
_refine_ls_R_factor_gt 0.077
_refine_ls_shift/su_max 0.001
_refine_ls_shift/su_mean 0.000
_refine_ls_structure_factor_coef Fsqd
_refine_ls_weighting_details 'calc w=1/[\s^2^(Fo^2^)+(0.1739P)^2^+1.1826P] where P=(Fo^2^+2Fc^2^)/3'
_refine_ls_weighting_scheme calc
_refine_ls_wR_factor_gt 0.228
_refine_ls_wR_factor_ref 0.234
_reflns_number_gt 839
_reflns_number_total 876
_reflns_threshold_expression I>2\s(I)
_cod_data_source_file bt2176.cif
_cod_data_source_block I
_cod_depositor_comments
;
The following automatic conversions were performed:
'_symmetry_cell_setting' value 'Monoclinic' changed to 'monoclinic'
according to '/home/saulius/struct/CIF-dictionaries/cif_core.dic'
dictionary named 'cif_core.dic' version 2.4.1 from 2010-06-29.

Automatic conversion script
Id: cif_fix_enum 1527 2010-12-29 10:47:43Z saulius 

The following automatic conversions were performed:

'_symmetry_cell_setting' value 'Monoclinic' changed to 'monoclinic'
according to /home/saulius/struct/CIF-dictionaries/cif_core.dic
dictionary named 'cif_core.dic' version 2.4.1 from 2010-06-29.

Automatic conversion script
Id: cif_fix_values 1715 2011-07-08 13:25:40Z adriana 
;
_cod_original_cell_volume 927.9(2)
_cod_original_sg_symbol_H-M 'C 2'
_cod_database_code 2210515
_cod_database_fobs_code 2210515

loop_
_symmetry_equiv_pos_as_xyz
'x, y, z'
'-x, y, -z'
'x+1/2, y+1/2, z'
'-x+1/2, y+1/2, -z'

loop_
_atom_site_type_symbol
_atom_site_label
_atom_site_fract_x
_atom_site_fract_y
_atom_site_fract_z
_atom_site_U_iso_or_equiv
_atom_site_adp_type
_atom_site_calc_flag
_atom_site_refinement_flags
_atom_site_occupancy
O O1 0.3946(4) 0.5069(8) 0.4901(5) 0.0551(13) Uani d . 1
H H1O 0.3323 0.5190 0.4958 0.066 Uiso calc R 1
O O2 0.4794(4) 0.1839(9) 0.7277(7) 0.110(3) Uani d D 1
O O3 0.3325(5) 0.0549(8) 0.5674(6) 0.0815(19) Uani d D 1
O O4 0.3113(7) 0.2603(11) 0.6932(10) 0.155(5) Uani d D 1
N N1 0.5429(4) 0.5446(7) 0.7810(6) 0.0423(13) Uani d . 1
H H1N 0.5284 0.4371 0.7574 0.051 Uiso calc R 1
N N2 0.5509(5) 0.8270(7) 0.7633(5) 0.0413(12) Uani d . 1
H H2N 0.5429 0.9294 0.7270 0.050 Uiso calc R 1
N N3 0.3743(5) 0.1667(5) 0.6627(6) 0.093(3) Uani d D 1
C C1 0.4558(4) 0.6654(10) 0.5287(5) 0.0421(14) Uani d . 1
H H1 0.4038 0.7651 0.4885 0.051 Uiso calc R 1
C C2 0.5165(4) 0.6803(10) 0.6906(5) 0.0400(13) Uani d . 1
C C3 0.5984(5) 0.6090(10) 0.9208(6) 0.0415(15) Uani d . 1
C C4 0.6444(6) 0.5239(12) 1.0510(7) 0.0549(18) Uani d . 1
H H4 0.6403 0.4023 1.0576 0.066 Uiso calc R 1
C C5 0.6969(6) 0.6280(13) 1.1713(7) 0.062(2) Uani d . 1
H H5 0.7297 0.5763 1.2618 0.074 Uiso calc R 1
C C6 0.7010(6) 0.8092(15) 1.1586(7) 0.066(2) Uani d . 1
H H6 0.7391 0.8748 1.2421 0.079 Uiso calc R 1
C C7 0.6525(6) 0.8969(12) 1.0310(8) 0.059(2) Uani d . 1
H H7 0.6526 1.0191 1.0254 0.071 Uiso calc R 1
C C8 0.6023(5) 0.7893(9) 0.9082(6) 0.0395(14) Uani d . 1

loop_
_atom_site_aniso_label
_atom_site_aniso_U_11
_atom_site_aniso_U_22
_atom_site_aniso_U_33
_atom_site_aniso_U_12
_atom_site_aniso_U_13
_atom_site_aniso_U_23
O1 0.048(2) 0.068(3) 0.044(2) -0.016(2) 0.0155(19) -0.012(2)
O2 0.076(4) 0.050(3) 0.124(6) -0.018(4) -0.030(4) 0.007(4)
O3 0.073(3) 0.086(5) 0.063(3) -0.019(3) 0.009(3) -0.019(3)
O4 0.110(6) 0.096(6) 0.157(9) 0.029(5) -0.034(5) -0.068(6)
N1 0.043(3) 0.043(3) 0.033(2) -0.005(2) 0.0095(19) -0.005(2)
N2 0.054(3) 0.034(3) 0.031(2) -0.005(2) 0.014(2) -0.003(2)
N3 0.083(5) 0.035(3) 0.090(5) -0.006(4) -0.025(4) 0.001(3)
C1 0.034(2) 0.053(4) 0.030(2) -0.001(3) 0.006(2) -0.003(3)
C2 0.036(3) 0.046(3) 0.034(3) -0.001(3) 0.012(2) 0.000(3)
C3 0.039(3) 0.053(3) 0.029(3) -0.006(3) 0.012(2) -0.003(2)
C4 0.053(4) 0.064(4) 0.040(3) 0.001(3) 0.012(3) 0.012(3)
C5 0.056(4) 0.096(7) 0.031(3) -0.008(4) 0.016(3) 0.000(3)
C6 0.050(4) 0.106(7) 0.032(3) -0.013(4) 0.012(3) -0.022(4)
C7 0.063(5) 0.068(5) 0.050(4) -0.018(4) 0.028(4) -0.025(4)
C8 0.040(3) 0.044(3) 0.033(3) -0.002(2) 0.016(3) -0.006(3)

loop_
_atom_type_symbol
_atom_type_description
_atom_type_scat_dispersion_real
_atom_type_scat_dispersion_imag
_atom_type_scat_source
C C 0.0033 0.0000 'International Tables Vol C Tables 4.2.6.8 and 6.1.1.4'
H H 0.0000 0.0000 'International Tables Vol C Tables 4.2.6.8 and 6.1.1.4'
N N 0.0061 0.0000 'International Tables Vol C Tables 4.2.6.8 and 6.1.1.4'
O O 0.0106 0.0000 'International Tables Vol C Tables 4.2.6.8 and 6.1.1.4'

loop_
_geom_angle_atom_site_label_1
_geom_angle_atom_site_label_2
_geom_angle_atom_site_label_3
_geom_angle_site_symmetry_1
_geom_angle_site_symmetry_3
_geom_angle
_geom_angle_publ_flag
C1 O1 H1O . . 109.5 no
C2 N1 C3 . . 108.4(6) no
C2 N1 H1N . . 125.8 no
C3 N1 H1N . . 125.8 no
C2 N2 C8 . . 109.2(5) no
C2 N2 H2N . . 125.4 no
C8 N2 H2N . . 125.4 no
O4 N3 O3 . . 119.6(5) no
O4 N3 O2 . . 120.5(6) no
O3 N3 O2 . . 119.9(6) no
O1 C1 C1 . 2_656 109.1(3) no
O1 C1 C2 . . 109.5(5) no
C1 C1 C2 2_656 . 108.7(5) no
O1 C1 H1 . . 109.9 no
C1 C1 H1 2_656 . 109.9 no
C2 C1 H1 . . 109.9 no
N2 C2 N1 . . 109.7(4) no
N2 C2 C1 . . 125.6(6) no
N1 C2 C1 . . 124.7(6) no
C4 C3 C8 . . 122.8(7) no
C4 C3 N1 . . 131.3(7) no
C8 C3 N1 . . 105.9(6) no
C5 C4 C3 . . 116.6(8) no
C5 C4 H4 . . 121.7 no
C3 C4 H4 . . 121.7 no
C4 C5 C6 . . 120.6(7) no
C4 C5 H5 . . 119.7 no
C6 C5 H5 . . 119.7 no
C7 C6 C5 . . 123.8(7) no
C7 C6 H6 . . 118.1 no
C5 C6 H6 . . 118.1 no
C6 C7 C8 . . 115.2(8) no
C6 C7 H7 . . 122.4 no
C8 C7 H7 . . 122.4 no
N2 C8 C3 . . 106.8(5) no
N2 C8 C7 . . 132.4(7) no
C3 C8 C7 . . 120.8(6) no

loop_
_geom_bond_atom_site_label_1
_geom_bond_atom_site_label_2
_geom_bond_site_symmetry_2
_geom_bond_distance
_geom_bond_publ_flag
O1 C1 . 1.403(8) no
O1 H1O . 0.8501 no
O2 N3 . 1.245(6) no
O3 N3 . 1.233(7) no
O4 N3 . 1.234(7) no
N1 C2 . 1.333(9) no
N1 C3 . 1.393(8) no
N1 H1N . 0.8500 no
N2 C2 . 1.309(8) no
N2 C8 . 1.379(7) no
N2 H2N . 0.8500 no
C1 C1 2_656 1.522(11) no
C1 C2 . 1.513(7) no
C1 H1 . 0.9800 no
C3 C4 . 1.374(9) no
C3 C8 . 1.379(9) no
C4 C5 . 1.378(11) no
C4 H4 . 0.9300 no
C5 C6 . 1.386(15) no
C5 H5 . 0.9300 no
C6 C7 . 1.363(12) no
C6 H6 . 0.9300 no
C7 C8 . 1.409(9) no
C7 H7 . 0.9300 no

loop_
_geom_hbond_atom_site_label_D
_geom_hbond_atom_site_label_H
_geom_hbond_atom_site_label_A
_geom_hbond_site_symmetry_A
_geom_hbond_distance_DH
_geom_hbond_distance_HA
_geom_hbond_distance_DA
_geom_hbond_angle_DHA
_geom_hbond_publ_flag
O1 H1o O3 4_556 0.85 1.98 2.790(7) 159 yes
N1 H1n O2 . 0.85 2.01 2.845(9) 169 yes
N2 H2n O2 1_565 0.85 2.11 2.839(9) 144 yes

loop_
_geom_torsion_atom_site_label_1
_geom_torsion_atom_site_label_2
_geom_torsion_atom_site_label_3
_geom_torsion_atom_site_label_4
_geom_torsion_site_symmetry_1
_geom_torsion
_geom_torsion_publ_flag
C8 N2 C2 N1 . -0.1(6) no
C8 N2 C2 C1 . 179.9(5) no
C3 N1 C2 N2 . -0.3(6) no
C3 N1 C2 C1 . 179.7(4) no
O1 C1 C2 N2 . -157.5(5) no
C1 C1 C2 N2 2_656 83.4(5) no
O1 C1 C2 N1 . 22.5(7) no
C1 C1 C2 N1 2_656 -96.6(5) no
C2 N1 C3 C4 . -178.5(6) no
C2 N1 C3 C8 . 0.6(7) no
C8 C3 C4 C5 . -0.6(10) no
N1 C3 C4 C5 . 178.3(6) no
C3 C4 C5 C6 . 0.5(10) no
C4 C5 C6 C7 . 1.9(12) no
C5 C6 C7 C8 . -3.8(11) no
C2 N2 C8 C3 . 0.5(6) no
C2 N2 C8 C7 . -179.5(6) no
C4 C3 C8 N2 . 178.6(5) no
N1 C3 C8 N2 . -0.6(7) no
C4 C3 C8 C7 . -1.4(10) no
N1 C3 C8 C7 . 179.4(5) no
C6 C7 C8 N2 . -176.5(6) no
C6 C7 C8 C3 . 3.5(9) no
